data_4110083
loop_
_publ_author_name
'Omar K. Farha'
'Alexander M. Spokoyny'
'Karen L. Mulfort'
'M. Frederick Hawthorne'
'Chad A. Mirkin'
'Joseph T. Hupp'

_publ_section_title
;
 Synthesis and Hydrogen Sorption Properties of Carborane Based
 Metal-Organic Framework Materials
;
_journal_name_full 'Journal of the American Chemical Society'
_journal_page_first 12680
_journal_page_last 12681
_journal_paper_doi 10.1021/ja076167a
_journal_volume 129
_journal_year 2007
_chemical_formula_sum 'C4 H12 B10 O4'
_chemical_formula_weight 232.24
_chemical_name_systematic
; 
 ? 
;
_space_group_IT_number 2
_symmetry_cell_setting triclinic
_symmetry_space_group_name_Hall '-P 1'
_symmetry_space_group_name_H-M 'P -1'
_atom_sites_solution_hydrogens geom
_atom_sites_solution_primary direct
_atom_sites_solution_secondary difmap
_audit_creation_method SHELXL-97
_cell_angle_alpha 78.937(2)
_cell_angle_beta 74.844(2)
_cell_angle_gamma 62.838(2)
_cell_formula_units_Z 1
_cell_length_a 6.6388(10)
_cell_length_b 7.1089(11)
_cell_length_c 7.1799(11)
_cell_measurement_reflns_used 1948
_cell_measurement_temperature 153(2)
_cell_measurement_theta_max 28.56
_cell_measurement_theta_min 2.95
_cell_volume 289.96(8)
_computing_cell_refinement 'Bruker SMART'
_computing_data_collection 'Bruker SMART'
_computing_data_reduction 'Bruker SAINT'
_computing_molecular_graphics 'Bruker SHELXTL'
_computing_publication_material 'Bruker SHELXTL'
_computing_structure_refinement 'SHELXL-97 (Sheldrick, 1997)'
_computing_structure_solution 'SHELXS-97 (Sheldrick, 1990)'
_diffrn_ambient_temperature 153(2)
_diffrn_measured_fraction_theta_full 0.895
_diffrn_measured_fraction_theta_max 0.895
_diffrn_measurement_device_type 'CCD area detector'
_diffrn_measurement_method 'phi and omega scans'
_diffrn_radiation_monochromator graphite
_diffrn_radiation_source 'fine-focus sealed tube'
_diffrn_radiation_type MoK\a
_diffrn_radiation_wavelength 0.71073
_diffrn_reflns_av_R_equivalents 0.1135
_diffrn_reflns_av_sigmaI/netI 0.0884
_diffrn_reflns_limit_h_max 8
_diffrn_reflns_limit_h_min -8
_diffrn_reflns_limit_k_max 9
_diffrn_reflns_limit_k_min -9
_diffrn_reflns_limit_l_max 9
_diffrn_reflns_limit_l_min -9
_diffrn_reflns_number 2713
_diffrn_reflns_theta_full 28.78
_diffrn_reflns_theta_max 28.78
_diffrn_reflns_theta_min 2.95
_exptl_absorpt_coefficient_mu 0.086
_exptl_absorpt_correction_T_max 0.9925
_exptl_absorpt_correction_T_min 0.9739
_exptl_absorpt_correction_type integration
_exptl_absorpt_process_details XPREP
_exptl_crystal_colour colorless
_exptl_crystal_density_diffrn 1.330
_exptl_crystal_description plate
_exptl_crystal_F_000 118
_exptl_crystal_size_max 0.170
_exptl_crystal_size_mid 0.123
_exptl_crystal_size_min 0.045
_refine_diff_density_max 0.499
_refine_diff_density_min -0.304
_refine_diff_density_rms 0.071
_refine_ls_extinction_method none
_refine_ls_goodness_of_fit_ref 1.076
_refine_ls_hydrogen_treatment mixed
_refine_ls_matrix_type full
_refine_ls_number_parameters 106
_refine_ls_number_reflns 1353
_refine_ls_number_restraints 0
_refine_ls_restrained_S_all 1.076
_refine_ls_R_factor_all 0.0581
_refine_ls_R_factor_gt 0.0523
_refine_ls_shift/su_max 0.000
_refine_ls_shift/su_mean 0.000
_refine_ls_structure_factor_coef Fsqd
_refine_ls_weighting_details 'calc w=1/[\s^2^(Fo^2^)+(0.0867P)^2^+0.0127P] where P=(Fo^2^+2Fc^2^)/3'
_refine_ls_weighting_scheme calc
_refine_ls_wR_factor_gt 0.1398
_refine_ls_wR_factor_ref 0.1479
_reflns_number_gt 1160
_reflns_number_total 1353
_reflns_threshold_expression >2sigma(I)
_cod_data_source_file ja076167asi20070815_063730.cif
_cod_data_source_block s57v_abscor
_cod_database_code 4110083

loop_
_symmetry_equiv_pos_as_xyz
'x, y, z'
'-x, -y, -z'

loop_
_atom_site_label
_atom_site_type_symbol
_atom_site_fract_x
_atom_site_fract_y
_atom_site_fract_z
_atom_site_U_iso_or_equiv
_atom_site_adp_type
_atom_site_occupancy
_atom_site_symmetry_multiplicity
_atom_site_calc_flag
B1 B 0.2787(2) -0.0533(2) 0.13851(19) 0.0197(3) Uani 1 1 d
B2 B 0.2323(2) 0.1652(2) -0.04227(19) 0.0195(3) Uani 1 1 d
B3 B 0.4474(2) 0.2586(2) -0.06136(19) 0.0196(3) Uani 1 1 d
B4 B 0.6270(2) 0.0978(2) 0.10857(19) 0.0195(3) Uani 1 1 d
B5 B 0.5223(2) -0.0952(2) 0.23239(18) 0.0197(3) Uani 1 1 d
C1 C 0.1845(2) 0.30943(18) 0.30604(17) 0.0197(3) Uani 1 1 d
C2 C 0.33831(19) 0.15461(18) 0.15436(16) 0.0179(3) Uani 1 1 d
H1 H 0.139(3) -0.070(3) 0.233(3) 0.041(5) Uiso 1 1 d
H2 H 0.060(3) 0.277(3) -0.050(3) 0.030(4) Uiso 1 1 d
H3 H 0.397(3) 0.424(3) -0.078(3) 0.026(4) Uiso 1 1 d
H4 H 0.682(3) 0.165(3) 0.195(2) 0.028(4) Uiso 1 1 d
H5 H 0.519(3) -0.137(3) 0.383(3) 0.039(5) Uiso 1 1 d
H2A H -0.089(6) 0.401(6) 0.492(5) 0.109(11) Uiso 1 1 d
O1 O 0.23841(16) 0.44191(15) 0.33606(14) 0.0291(3) Uani 1 1 d
O2 O -0.00176(18) 0.28750(18) 0.39486(17) 0.0387(3) Uani 1 1 d

loop_
_atom_site_aniso_label
_atom_site_aniso_U_11
_atom_site_aniso_U_22
_atom_site_aniso_U_33
_atom_site_aniso_U_23
_atom_site_aniso_U_13
_atom_site_aniso_U_12
B1 0.0221(6) 0.0174(6) 0.0198(6) -0.0082(5) 0.0009(5) -0.0088(5)
B2 0.0204(6) 0.0169(6) 0.0195(6) -0.0077(5) -0.0029(5) -0.0049(5)
B3 0.0236(6) 0.0157(6) 0.0181(6) -0.0056(5) -0.0002(5) -0.0079(5)
B4 0.0197(6) 0.0194(7) 0.0195(6) -0.0087(5) 0.0000(5) -0.0077(5)
B5 0.0251(6) 0.0163(6) 0.0158(6) -0.0056(5) -0.0026(5) -0.0064(5)
C1 0.0233(6) 0.0172(6) 0.0169(5) -0.0056(4) -0.0020(4) -0.0066(5)
C2 0.0210(5) 0.0156(6) 0.0167(5) -0.0070(4) -0.0002(4) -0.0072(4)
O1 0.0332(5) 0.0255(6) 0.0305(6) -0.0164(4) 0.0033(4) -0.0138(4)
O2 0.0364(6) 0.0387(6) 0.0431(6) -0.0283(5) 0.0186(5) -0.0224(5)

loop_
_atom_type_symbol
_atom_type_description
_atom_type_scat_dispersion_real
_atom_type_scat_dispersion_imag
_atom_type_scat_source
C C 0.0033 0.0016 'International Tables Vol C Tables 4.2.6.8 and 6.1.1.4'
H H 0.0000 0.0000 'International Tables Vol C Tables 4.2.6.8 and 6.1.1.4'
B B 0.0013 0.0007 'International Tables Vol C Tables 4.2.6.8 and 6.1.1.4'
O O 0.0106 0.0060 'International Tables Vol C Tables 4.2.6.8 and 6.1.1.4'

loop_
_geom_angle_atom_site_label_1
_geom_angle_atom_site_label_2
_geom_angle_atom_site_label_3
_geom_angle
_geom_angle_site_symmetry_1
_geom_angle_site_symmetry_3
C2 B1 B4 103.94(9) . 2_655
C2 B1 B3 103.89(9) . 2_655
B4 B1 B3 61.06(7) 2_655 2_655
C2 B1 B2 58.25(7) . .
B4 B1 B2 59.64(7) 2_655 .
B3 B1 B2 108.28(9) 2_655 .
C2 B1 B5 58.47(7) . .
B4 B1 B5 108.25(9) 2_655 .
B3 B1 B5 59.43(7) 2_655 .
B2 B1 B5 107.72(9) . .
C2 B2 B4 104.40(9) . 2_655
C2 B2 B5 103.87(8) . 2_655
B4 B2 B5 61.26(8) 2_655 2_655
C2 B2 B1 59.09(7) . .
B4 B2 B1 59.40(7) 2_655 .
B5 B2 B1 108.41(9) 2_655 .
C2 B2 B3 58.40(7) . .
B4 B2 B3 108.42(9) 2_655 .
B5 B2 B3 59.24(7) 2_655 .
B1 B2 B3 108.32(9) . .
C2 B3 B1 104.23(9) . 2_655
C2 B3 B5 104.00(9) . 2_655
B1 B3 B5 61.16(7) 2_655 2_655
C2 B3 B4 58.81(7) . .
B1 B3 B4 59.39(7) 2_655 .
B5 B3 B4 108.30(9) 2_655 .
C2 B3 B2 58.27(7) . .
B1 B3 B2 108.40(9) 2_655 .
B5 B3 B2 59.54(7) 2_655 .
B4 B3 B2 107.96(9) . .
C2 B4 B1 104.03(9) . 2_655
C2 B4 B2 103.93(9) . 2_655
B1 B4 B2 60.96(8) 2_655 2_655
C2 B4 B3 58.40(7) . .
B1 B4 B3 59.55(7) 2_655 .
B2 B4 B3 108.13(9) 2_655 .
C2 B4 B5 58.44(7) . .
B1 B4 B5 108.23(9) 2_655 .
B2 B4 B5 59.48(7) 2_655 .
B3 B4 B5 107.74(9) . .
C2 B5 B3 104.15(8) . 2_655
C2 B5 B2 103.81(9) . 2_655
B3 B5 B2 61.22(7) 2_655 2_655
C2 B5 B1 58.82(7) . .
B3 B5 B1 59.42(7) 2_655 .
B2 B5 B1 108.35(9) 2_655 .
C2 B5 B4 58.50(7) . .
B3 B5 B4 108.40(9) 2_655 .
B2 B5 B4 59.26(7) 2_655 .
B1 B5 B4 108.25(9) . .
O1 C1 O2 125.10(12) . .
O1 C1 C2 120.35(11) . .
O2 C1 C2 114.55(10) . .
C1 C2 B2 118.38(9) . .
C1 C2 B3 116.24(9) . .
B2 C2 B3 63.32(7) . .
C1 C2 B5 117.57(9) . .
B2 C2 B5 114.87(9) . .
B3 C2 B5 115.16(9) . .
C1 C2 B4 115.69(9) . .
B2 C2 B4 115.39(9) . .
B3 C2 B4 62.79(7) . .
B5 C2 B4 63.06(7) . .
C1 C2 B1 119.13(9) . .
B2 C2 B1 62.66(7) . .
B3 C2 B1 115.31(9) . .
B5 C2 B1 62.71(7) . .
B4 C2 B1 115.22(9) . .

loop_
_geom_bond_atom_site_label_1
_geom_bond_atom_site_label_2
_geom_bond_distance
_geom_bond_site_symmetry_2
B1 C2 1.7254(18) .
B1 B4 1.7586(19) 2_655
B1 B3 1.7614(18) 2_655
B1 B2 1.7863(19) .
B1 B5 1.7922(18) .
B2 C2 1.7101(17) .
B2 B4 1.7629(18) 2_655
B2 B5 1.7669(19) 2_655
B2 B3 1.7966(18) .
B3 C2 1.7125(17) .
B3 B1 1.7614(18) 2_655
B3 B5 1.7615(19) 2_655
B3 B4 1.7881(18) .
B4 C2 1.7201(17) .
B4 B1 1.7586(19) 2_655
B4 B2 1.7629(18) 2_655
B4 B5 1.7984(19) .
B5 C2 1.7190(17) .
B5 B3 1.7615(19) 2_655
B5 B2 1.7669(19) 2_655
C1 O1 1.2197(15) .
C1 O2 1.2982(16) .
C1 C2 1.5141(16) .
